data_7244526
loop_
_publ_author_name
'Mahmoudi, Ghodrat'
'Alizadeh, Vali'
'Castineiras, Alfonso'
'Akbari Afkhami, Farhad'
'Mitoraj, Mariusz Pawe\/l'
'Szczepanik, Dariusz'
'Konyaeva, Irina A.'
'Robeyns, Koen'
'Safin, Damir'

_publ_section_title
;
 Quasi-aromatic M\"obius chelates of Cadmium(II) nitrite and/or nitrate.
;
_journal_name_full CrystEngComm
_journal_paper_doi 10.1039/D2CE00046F
_journal_year 2022
_chemical_formula_moiety 'C26 H20 Cd N8 O4.33, 2(C H4 O)'
_chemical_formula_sum 'C28 H28 Cd N8 O6.33'
_chemical_formula_weight 690.24
_space_group_crystal_system monoclinic
_space_group_IT_number 14
_space_group_name_Hall '-P 2ybc'
_space_group_name_H-M_alt 'P 1 21/c 1'
_atom_sites_solution_hydrogens geom
_atom_sites_solution_primary 'dual space'
_audit_creation_method SHELXL-2018/3
_audit_update_record
;
2021-11-13 deposited with the CCDC.	2022-02-28 downloaded from the CCDC.
;
_cell_angle_alpha 90
_cell_angle_beta 105.54(4)
_cell_angle_gamma 90
_cell_formula_units_Z 4
_cell_length_a 8.9420(10)
_cell_length_b 25.226(3)
_cell_length_c 13.604(2)
_cell_measurement_reflns_used 22821
_cell_measurement_temperature 100(2)
_cell_measurement_theta_max 30.03
_cell_measurement_theta_min 1.0
_cell_volume 2956.5(9)
_computing_cell_refinement
;
CrysAlisPro, Agilent Technologies,
Version 1.171.37.35 (release 13-08-2014 CrysAlis171 .NET)
(compiled Aug 13 2014,18:06:01)
;
_computing_data_reduction
;
CrysAlisPro, Agilent Technologies,
Version 1.171.37.35 (release 13-08-2014 CrysAlis171 .NET)
(compiled Aug 13 2014,18:06:01)
;
_computing_molecular_graphics 'MERCURY (Macrae et al., 2008)'
_computing_publication_material
;
'MERCURY (Macrae et al., 2008), Platon (Spek, 2009)'
;
_computing_structure_refinement 'SHELXL-2018/3 (Sheldrick, 2018)'
_computing_structure_solution 'SHELXT (Sheldrick, 2015)'
_diffrn_ambient_temperature 100(2)
_diffrn_measured_fraction_theta_full 0.997
_diffrn_measured_fraction_theta_max 0.997
_diffrn_measurement_device_type 'Bruker AXS SMART APEX2 CCD diffractometer'
_diffrn_measurement_method 'phi and omega scans'
_diffrn_radiation_type MoK\a
_diffrn_radiation_wavelength 0.71073
_diffrn_reflns_av_R_equivalents 0.0337
_diffrn_reflns_av_unetI/netI 0.0368
_diffrn_reflns_Laue_measured_fraction_full 0.997
_diffrn_reflns_Laue_measured_fraction_max 0.997
_diffrn_reflns_limit_h_max 0
_diffrn_reflns_limit_h_min -12
_diffrn_reflns_limit_k_max 35
_diffrn_reflns_limit_k_min -35
_diffrn_reflns_limit_l_max 19
_diffrn_reflns_limit_l_min -17
_diffrn_reflns_number 16720
_diffrn_reflns_point_group_measured_fraction_full 0.997
_diffrn_reflns_point_group_measured_fraction_max 0.997
_diffrn_reflns_theta_full 25.242
_diffrn_reflns_theta_max 30.035
_diffrn_reflns_theta_min 1.614
_diffrn_source 'fine focus sealed X-ray tube'
_exptl_absorpt_coefficient_mu 0.796
_exptl_absorpt_correction_T_max .87
_exptl_absorpt_correction_T_min .67
_exptl_absorpt_correction_type empirical
_exptl_absorpt_process_details
;
CrysAlisPro, Agilent Technologies,
Version 1.171.35.19 (release 27-10-2011 CrysAlis171 .NET)
(compiled Oct 27 2011,15:02:11)
Empirical absorption correction using spherical harmonics,
 implemented in SCALE3 ABSPACK scaling algorithm.
;
_exptl_crystal_colour colorless
_exptl_crystal_density_diffrn 1.551
_exptl_crystal_description 'flattened needle'
_exptl_crystal_F_000 1403
_exptl_crystal_size_max .36
_exptl_crystal_size_mid .14
_exptl_crystal_size_min .12
_refine_diff_density_max 0.633
_refine_diff_density_min -1.195
_refine_diff_density_rms 0.079
_refine_ls_extinction_method none
_refine_ls_goodness_of_fit_ref 1.067
_refine_ls_hydrogen_treatment constr
_refine_ls_matrix_type full
_refine_ls_number_parameters 455
_refine_ls_number_reflns 8642
_refine_ls_number_restraints 368
_refine_ls_restrained_S_all 1.053
_refine_ls_R_factor_all 0.0389
_refine_ls_R_factor_gt 0.0322
_refine_ls_shift/su_max 0.001
_refine_ls_shift/su_mean 0.000
_refine_ls_structure_factor_coef Fsqd
_refine_ls_weighting_details 'w=1/[\s^2^(Fo^2^)+(0.0095P)^2^+3.8606P] where P=(Fo^2^+2Fc^2^)/3'
_refine_ls_weighting_scheme calc
_refine_ls_wR_factor_gt 0.0671
_refine_ls_wR_factor_ref 0.0700
_reflns_Friedel_coverage 0.000
_reflns_number_gt 7685
_reflns_number_total 8642
_reflns_threshold_expression 'I > 2\s(I)'
_cod_data_source_file d2ce00046f2.cif
_cod_data_source_block 1
_cod_original_cell_volume 2956.4(9)
_cod_original_sg_symbol_H-M 'P 21/c'
_cod_database_code 7244526
_shelx_shelxl_version_number 2018/3
_shelx_space_group_comment
;
The symmetry employed for this shelxl refinement is uniquely defined
by the following loop, which should always be used as a source of
symmetry information in preference to the above space-group names.
They are only intended as comments.
;

loop_
_space_group_symop_operation_xyz
'x, y, z'
'-x, y+1/2, -z+1/2'
'-x, -y, -z'
'x, -y-1/2, z-1/2'

loop_
_atom_site_label
_atom_site_type_symbol
_atom_site_fract_x
_atom_site_fract_y
_atom_site_fract_z
_atom_site_U_iso_or_equiv
_atom_site_adp_type
_atom_site_occupancy
_atom_site_site_symmetry_order
_atom_site_calc_flag
_atom_site_refinement_flags_posn
_atom_site_refinement_flags_adp
_atom_site_refinement_flags_occupancy
_atom_site_disorder_assembly
_atom_site_disorder_group
Cd1 Cd -0.12532(2) 0.38836(2) 0.23220(2) 0.01774(4) Uani 1 1 d . U . . .
N2 N -0.35678(18) 0.34683(6) 0.24522(13) 0.0190(3) Uani 1 1 d . U . . .
C3 C -0.4980(2) 0.36242(8) 0.19187(16) 0.0230(4) Uani 1 1 d . U . . .
H3 H -0.506545 0.392595 0.148938 0.028 Uiso 1 1 calc R U . . .
C4 C -0.6332(2) 0.33632(9) 0.19651(17) 0.0263(4) Uani 1 1 d . U . . .
H4 H -0.731953 0.349205 0.159305 0.032 Uiso 1 1 calc R U . . .
C5 C -0.6212(2) 0.29157(9) 0.25586(17) 0.0266(4) Uani 1 1 d . U . . .
H5 H -0.711658 0.272873 0.259771 0.032 Uiso 1 1 calc R U . . .
C6 C -0.4748(2) 0.27406(8) 0.31011(15) 0.0225(4) Uani 1 1 d . U . . .
H6 H -0.463256 0.242777 0.350322 0.027 Uiso 1 1 calc R U . . .
C7 C -0.3461(2) 0.30331(7) 0.30417(14) 0.0172(3) Uani 1 1 d . U . . .
C8 C -0.1894(2) 0.28753(7) 0.36342(14) 0.0178(3) Uani 1 1 d . U . . .
H8 H -0.173266 0.255154 0.400432 0.021 Uiso 1 1 calc R U . . .
N9 N -0.07547(17) 0.31831(6) 0.36407(12) 0.0175(3) Uani 1 1 d . U . . .
N10 N 0.07348(17) 0.30068(6) 0.41200(12) 0.0175(3) Uani 1 1 d . U . . .
C11 C 0.1532(2) 0.32941(7) 0.48572(13) 0.0149(3) Uani 1 1 d . U . . .
C12 C 0.3172(2) 0.31507(8) 0.53323(14) 0.0175(3) Uani 1 1 d . U . . .
C13 C 0.3742(2) 0.26565(8) 0.51479(15) 0.0222(4) Uani 1 1 d . U . . .
H13 H 0.306368 0.240135 0.474669 0.027 Uiso 1 1 calc R U . . .
C14 C 0.5309(2) 0.25382(10) 0.55541(16) 0.0280(4) Uani 1 1 d . U . . .
H14 H 0.569988 0.220286 0.542411 0.034 Uiso 1 1 calc R U . . .
C15 C 0.6295(2) 0.29070(10) 0.61453(17) 0.0304(5) Uani 1 1 d . U . . .
H15 H 0.736506 0.282602 0.641155 0.036 Uiso 1 1 calc R U . . .
C16 C 0.5734(2) 0.33920(10) 0.63507(18) 0.0327(5) Uani 1 1 d . U . . .
H16 H 0.641385 0.364079 0.676954 0.039 Uiso 1 1 calc R U . . .
C17 C 0.4169(2) 0.35184(9) 0.59444(17) 0.0265(4) Uani 1 1 d . U . . .
H17 H 0.378420 0.385311 0.608387 0.032 Uiso 1 1 calc R U . . .
N22 N 0.07381(18) 0.43609(6) 0.18383(12) 0.0171(3) Uani 1 1 d . U . . .
C23 C 0.0768(2) 0.44253(8) 0.08694(15) 0.0214(4) Uani 1 1 d . U . . .
H23 H -0.004067 0.427232 0.034636 0.026 Uiso 1 1 calc R U . . .
C24 C 0.1930(2) 0.47063(9) 0.05907(16) 0.0270(4) Uani 1 1 d . U . . .
H24 H 0.192099 0.474113 -0.010619 0.032 Uiso 1 1 calc R U . . .
C25 C 0.3100(2) 0.49342(9) 0.13532(17) 0.0281(4) Uani 1 1 d . U . . .
H25 H 0.390314 0.513197 0.118683 0.034 Uiso 1 1 calc R U . . .
C26 C 0.3083(2) 0.48698(8) 0.23610(17) 0.0247(4) Uani 1 1 d . U . . .
H26 H 0.387589 0.502155 0.289648 0.030 Uiso 1 1 calc R U . . .
C27 C 0.1887(2) 0.45794(7) 0.25767(14) 0.0177(3) Uani 1 1 d . U . . .
C28 C 0.1799(2) 0.45104(7) 0.36335(14) 0.0185(3) Uani 1 1 d . U . . .
H28 H 0.252958 0.467925 0.418149 0.022 Uiso 1 1 calc R U . . .
N29 N 0.07259(18) 0.42200(6) 0.38016(12) 0.0175(3) Uani 1 1 d . U . . .
N30 N 0.05450(18) 0.42069(6) 0.47823(12) 0.0174(3) Uani 1 1 d . U . . .
C31 C 0.0862(2) 0.37656(7) 0.52698(13) 0.0152(3) Uani 1 1 d . U . . .
C32 C 0.0594(2) 0.37214(7) 0.62923(13) 0.0152(3) Uani 1 1 d . U . . .
C33 C 0.0293(2) 0.41704(8) 0.68112(14) 0.0205(4) Uani 1 1 d . U . . .
H33 H 0.027849 0.451132 0.651195 0.025 Uiso 1 1 calc R U . . .
C34 C 0.0015(2) 0.41188(8) 0.77621(15) 0.0252(4) Uani 1 1 d . U . . .
H34 H -0.019186 0.442453 0.811173 0.030 Uiso 1 1 calc R U . . .
C35 C 0.0040(2) 0.36202(9) 0.82062(15) 0.0250(4) Uani 1 1 d . U . . .
H35 H -0.015904 0.358623 0.885513 0.030 Uiso 1 1 calc R U . . .
C36 C 0.0354(2) 0.31736(8) 0.77025(15) 0.0218(4) Uani 1 1 d . U . . .
H36 H 0.038179 0.283415 0.800938 0.026 Uiso 1 1 calc R U . . .
C37 C 0.0628(2) 0.32227(7) 0.67477(14) 0.0175(3) Uani 1 1 d . U . . .
H37 H 0.083996 0.291594 0.640281 0.021 Uiso 1 1 calc R U . . .
N41 N -0.3063(5) 0.48560(14) 0.1836(3) 0.0265(5) Uani 0.925(6) 1 d D U P A 1
O42 O -0.2354(14) 0.4679(3) 0.2727(4) 0.0257(4) Uani 0.925(6) 1 d D U P A 1
O43 O -0.2959(5) 0.45553(12) 0.1125(3) 0.0265(6) Uani 0.925(6) 1 d D U P A 1
N41B N -0.289(6) 0.4875(16) 0.189(3) 0.0265(5) Uani 0.075(6) 1 d D U P A 2
O42B O -0.242(18) 0.470(4) 0.266(5) 0.0257(4) Uani 0.075(6) 1 d D U P A 2
O43B O -0.283(8) 0.465(2) 0.122(5) 0.0265(6) Uani 0.075(6) 1 d D U P A 2
O44B O -0.343(3) 0.5269(9) 0.181(2) 0.046(7) Uani 0.075(6) 1 d D U P A 2
N45 N -0.0884(6) 0.3110(2) 0.0736(4) 0.0238(9) Uani 0.746(6) 1 d D U P A 3
O46 O 0.0039(8) 0.3091(3) 0.1610(3) 0.0244(8) Uani 0.746(6) 1 d D U P A 3
O47 O -0.1855(11) 0.3492(4) 0.0637(6) 0.0252(10) Uani 0.746(6) 1 d D U P A 3
N45B N -0.0631(15) 0.3183(5) 0.0946(9) 0.019(3) Uani 0.254(6) 1 d D U P A 4
O46B O 0.007(3) 0.3101(10) 0.1864(7) 0.025(3) Uani 0.254(6) 1 d D U P A 4
O47B O -0.170(3) 0.3527(11) 0.0737(18) 0.033(5) Uani 0.254(6) 1 d D U P A 4
O48B O -0.0283(7) 0.2932(2) 0.0245(4) 0.0270(19) Uani 0.254(6) 1 d D U P A 4
O51 O 0.63049(18) 0.00682(7) 0.92751(12) 0.0304(3) Uani 1 1 d D U . . .
H51 H 0.678602 0.007107 0.882281 0.046 Uiso 1 1 calc R U . . .
C52 C 0.6213(3) 0.05916(10) 0.96352(19) 0.0338(5) Uani 1 1 d D U . . .
H52A H 0.725961 0.074154 0.987012 0.051 Uiso 1 1 calc R U . . .
H52B H 0.573107 0.058451 1.020263 0.051 Uiso 1 1 calc R U . . .
H52C H 0.558555 0.081052 0.908168 0.051 Uiso 1 1 calc R U . . .
O53 O 0.5886(3) 0.14182(12) 0.37911(18) 0.0626(8) Uani 0.906(4) 1 d D U P B 6
H53 H 0.652531 0.143938 0.436828 0.094 Uiso 0.906(4) 1 calc R U P B 6
C54 C 0.4487(4) 0.12140(14) 0.3895(3) 0.0523(9) Uani 0.906(4) 1 d D U P B 6
H54A H 0.402240 0.146552 0.427622 0.078 Uiso 0.906(4) 1 calc R U P B 6
H54B H 0.467962 0.087625 0.426304 0.078 Uiso 0.906(4) 1 calc R U P B 6
H54C H 0.377579 0.115658 0.321727 0.078 Uiso 0.906(4) 1 calc R U P B 6
O53B O 0.516(3) 0.1574(13) 0.4196(18) 0.0626(8) Uani 0.094(4) 1 d D U P B 7
H53B H 0.452129 0.137787 0.378917 0.094 Uiso 0.094(4) 1 calc R U P B 7
C54B C 0.645(3) 0.1665(15) 0.382(3) 0.0523(9) Uani 0.094(4) 1 d D U P B 7
H54D H 0.664544 0.204704 0.380828 0.063 Uiso 0.094(4) 1 calc R U P B 7
H54E H 0.624358 0.152367 0.312332 0.063 Uiso 0.094(4) 1 calc R U P B 7
H54F H 0.736067 0.148813 0.425766 0.063 Uiso 0.094(4) 1 calc R U P B 7

loop_
_atom_site_aniso_label
_atom_site_aniso_U_11
_atom_site_aniso_U_22
_atom_site_aniso_U_33
_atom_site_aniso_U_23
_atom_site_aniso_U_13
_atom_site_aniso_U_12
Cd1 0.01495(6) 0.01624(6) 0.02072(7) 0.00171(5) 0.00251(5) -0.00220(5)
N2 0.0156(7) 0.0167(7) 0.0236(8) -0.0016(6) 0.0034(6) -0.0010(6)
C3 0.0189(8) 0.0202(9) 0.0280(10) 0.0003(8) 0.0027(7) 0.0009(7)
C4 0.0150(8) 0.0300(10) 0.0322(11) -0.0039(9) 0.0032(7) -0.0004(7)
C5 0.0180(9) 0.0322(11) 0.0306(11) -0.0038(8) 0.0082(8) -0.0055(8)
C6 0.0209(9) 0.0273(10) 0.0205(9) -0.0001(8) 0.0075(7) -0.0041(7)
C7 0.0164(8) 0.0188(8) 0.0170(8) -0.0027(7) 0.0054(6) -0.0018(6)
C8 0.0192(8) 0.0159(8) 0.0184(8) -0.0018(6) 0.0054(7) 0.0007(6)
N9 0.0152(7) 0.0155(7) 0.0198(7) -0.0025(6) 0.0012(6) 0.0002(5)
N10 0.0153(7) 0.0164(7) 0.0200(8) -0.0011(6) 0.0032(6) 0.0011(5)
C11 0.0152(7) 0.0141(7) 0.0156(8) 0.0020(6) 0.0042(6) 0.0003(6)
C12 0.0149(7) 0.0233(9) 0.0144(8) 0.0044(7) 0.0041(6) 0.0020(6)
C13 0.0213(9) 0.0275(10) 0.0179(9) 0.0015(7) 0.0055(7) 0.0070(7)
C14 0.0248(10) 0.0388(12) 0.0223(10) 0.0103(9) 0.0096(8) 0.0139(9)
C15 0.0164(8) 0.0497(14) 0.0251(10) 0.0158(10) 0.0054(7) 0.0064(9)
C16 0.0175(9) 0.0408(13) 0.0348(12) 0.0048(10) -0.0017(8) -0.0064(9)
C17 0.0194(9) 0.0277(10) 0.0302(11) -0.0005(8) 0.0027(8) -0.0019(8)
N22 0.0168(7) 0.0167(7) 0.0171(7) 0.0035(6) 0.0035(6) 0.0018(5)
C23 0.0208(8) 0.0243(9) 0.0187(9) 0.0052(7) 0.0042(7) 0.0036(7)
C24 0.0240(9) 0.0362(11) 0.0228(10) 0.0123(9) 0.0098(8) 0.0080(8)
C25 0.0174(8) 0.0335(11) 0.0348(12) 0.0134(9) 0.0097(8) 0.0014(8)
C26 0.0173(8) 0.0258(10) 0.0295(11) 0.0063(8) 0.0039(7) -0.0029(7)
C27 0.0168(8) 0.0151(8) 0.0205(9) 0.0034(7) 0.0037(7) 0.0014(6)
C28 0.0179(8) 0.0162(8) 0.0194(9) -0.0002(7) 0.0017(7) -0.0017(6)
N29 0.0208(7) 0.0139(7) 0.0171(7) 0.0023(6) 0.0037(6) -0.0007(6)
N30 0.0200(7) 0.0155(7) 0.0161(7) 0.0006(6) 0.0038(6) -0.0021(6)
C31 0.0150(7) 0.0142(7) 0.0153(8) -0.0010(6) 0.0024(6) -0.0016(6)
C32 0.0146(7) 0.0155(7) 0.0142(8) 0.0007(6) 0.0015(6) -0.0006(6)
C33 0.0248(9) 0.0169(8) 0.0185(9) 0.0003(7) 0.0037(7) 0.0020(7)
C34 0.0317(10) 0.0236(10) 0.0199(9) -0.0031(7) 0.0064(8) 0.0048(8)
C35 0.0281(10) 0.0309(10) 0.0169(9) 0.0006(8) 0.0077(7) 0.0007(8)
C36 0.0227(9) 0.0214(9) 0.0205(9) 0.0050(7) 0.0042(7) -0.0016(7)
C37 0.0177(8) 0.0149(8) 0.0201(9) 0.0011(7) 0.0055(7) 0.0000(6)
N41 0.0219(14) 0.0204(8) 0.0382(11) 0.0055(8) 0.0096(9) -0.0009(8)
O42 0.0270(15) 0.0225(12) 0.0285(11) -0.0005(9) 0.0092(12) -0.0005(8)
O43 0.0252(11) 0.0290(16) 0.0262(12) 0.0046(11) 0.0087(9) 0.0005(11)
N41B 0.0219(14) 0.0204(8) 0.0382(11) 0.0055(8) 0.0096(9) -0.0009(8)
O42B 0.0270(15) 0.0225(12) 0.0285(11) -0.0005(9) 0.0092(12) -0.0005(8)
O43B 0.0252(11) 0.0290(16) 0.0262(12) 0.0046(11) 0.0087(9) 0.0005(11)
O44B 0.031(11) 0.020(8) 0.082(15) 0.001(7) 0.006(10) 0.006(7)
N45 0.0255(17) 0.0215(18) 0.0265(19) -0.0062(14) 0.0106(15) -0.0037(14)
O46 0.0250(14) 0.0250(14) 0.025(2) 0.0036(19) 0.009(2) 0.0003(10)
O47 0.0183(18) 0.0293(19) 0.0253(18) -0.0102(15) 0.0010(15) -0.0004(14)
N45B 0.026(5) 0.017(4) 0.020(5) -0.011(4) 0.016(4) -0.008(4)
O46B 0.029(4) 0.036(5) 0.017(4) 0.011(5) 0.019(4) 0.006(3)
O47B 0.022(7) 0.036(7) 0.037(8) -0.009(5) 0.001(5) 0.005(6)
O48B 0.042(4) 0.022(3) 0.019(3) -0.004(2) 0.012(2) 0.005(2)
O51 0.0273(8) 0.0369(9) 0.0277(8) 0.0102(7) 0.0085(6) 0.0015(6)
C52 0.0317(11) 0.0382(13) 0.0321(12) 0.0030(10) 0.0094(9) -0.0016(9)
O53 0.0588(17) 0.085(2) 0.0344(13) 0.0120(13) -0.0046(11) -0.0043(15)
C54 0.0374(16) 0.0440(18) 0.062(2) -0.0056(15) -0.0097(14) 0.0042(13)
O53B 0.0588(17) 0.085(2) 0.0344(13) 0.0120(13) -0.0046(11) -0.0043(15)
C54B 0.0374(16) 0.0440(18) 0.062(2) -0.0056(15) -0.0097(14) 0.0042(13)

loop_
_atom_type_symbol
_atom_type_description
_atom_type_scat_dispersion_real
_atom_type_scat_dispersion_imag
_atom_type_scat_source
C C 0.0033 0.0016 'International Tables Vol C Tables 4.2.6.8 and 6.1.1.4'
H H 0.0000 0.0000 'International Tables Vol C Tables 4.2.6.8 and 6.1.1.4'
Cd Cd -0.8075 1.2024 'International Tables Vol C Tables 4.2.6.8 and 6.1.1.4'
N N 0.0061 0.0033 'International Tables Vol C Tables 4.2.6.8 and 6.1.1.4'
O O 0.0106 0.0060 'International Tables Vol C Tables 4.2.6.8 and 6.1.1.4'

loop_
_geom_angle_atom_site_label_1
_geom_angle_atom_site_label_2
_geom_angle_atom_site_label_3
_geom_angle
_geom_angle_site_symmetry_1
_geom_angle_site_symmetry_3
_geom_angle_publ_flag
O47B Cd1 N2 87.8(9) . . ?
O42 Cd1 N2 86.1(3) . . ?
O47B Cd1 N22 83.8(10) . . ?
O42 Cd1 N22 91.4(3) . . ?
N2 Cd1 N22 167.57(5) . . ?
N2 Cd1 O42B 86(4) . . ?
N22 Cd1 O42B 91(4) . . ?
N2 Cd1 O47 85.0(3) . . ?
N22 Cd1 O47 86.4(3) . . ?
O47B Cd1 N29 145.3(8) . . ?
O42 Cd1 N29 76.6(2) . . ?
N2 Cd1 N29 123.06(6) . . ?
N22 Cd1 N29 67.85(5) . . ?
O42B Cd1 N29 79(3) . . ?
O47 Cd1 N29 148.0(2) . . ?
O47B Cd1 O46B 54.3(3) . . ?
N2 Cd1 O46B 98.8(6) . . ?
N22 Cd1 O46B 83.7(6) . . ?
N29 Cd1 O46B 101.3(4) . . ?
O47B Cd1 N9 110.9(8) . . ?
O42 Cd1 N9 116.30(18) . . ?
N2 Cd1 N9 67.72(6) . . ?
N22 Cd1 N9 123.96(6) . . ?
O42B Cd1 N9 119(2) . . ?
O47 Cd1 N9 110.3(2) . . ?
N29 Cd1 N9 72.61(5) . . ?
O46B Cd1 N9 66.8(4) . . ?
O42 Cd1 O43 50.99(14) . . ?
N2 Cd1 O43 87.52(10) . . ?
N22 Cd1 O43 81.45(10) . . ?
N29 Cd1 O43 118.10(7) . . ?
N9 Cd1 O43 153.91(11) . . ?
N2 Cd1 O43B 91.3(14) . . ?
N22 Cd1 O43B 78.2(14) . . ?
O42B Cd1 O43B 44(2) . . ?
N29 Cd1 O43B 112.1(11) . . ?
N9 Cd1 O43B 155.4(15) . . ?
N2 Cd1 O46 99.83(17) . . ?
N22 Cd1 O46 81.23(17) . . ?
O47 Cd1 O46 49.25(11) . . ?
N29 Cd1 O46 105.97(14) . . ?
N9 Cd1 O46 73.21(13) . . ?
C3 N2 C7 117.98(16) . . ?
C3 N2 Cd1 123.16(13) . . ?
C7 N2 Cd1 118.72(12) . . ?
N2 C3 C4 122.81(19) . . ?
N2 C3 H3 118.6 . . ?
C4 C3 H3 118.6 . . ?
C5 C4 C3 118.86(19) . . ?
C5 C4 H4 120.6 . . ?
C3 C4 H4 120.6 . . ?
C4 C5 C6 119.09(19) . . ?
C4 C5 H5 120.5 . . ?
C6 C5 H5 120.5 . . ?
C7 C6 C5 118.54(19) . . ?
C7 C6 H6 120.7 . . ?
C5 C6 H6 120.7 . . ?
N2 C7 C6 122.67(17) . . ?
N2 C7 C8 116.86(16) . . ?
C6 C7 C8 120.48(17) . . ?
N9 C8 C7 118.64(17) . . ?
N9 C8 H8 120.7 . . ?
C7 C8 H8 120.7 . . ?
C8 N9 N10 118.06(16) . . ?
C8 N9 Cd1 116.13(13) . . ?
N10 N9 Cd1 122.22(11) . . ?
C11 N10 N9 116.52(15) . . ?
N10 C11 C12 118.67(16) . . ?
N10 C11 C31 122.84(16) . . ?
C12 C11 C31 118.48(15) . . ?
C13 C12 C17 119.70(18) . . ?
C13 C12 C11 120.45(17) . . ?
C17 C12 C11 119.83(17) . . ?
C14 C13 C12 119.8(2) . . ?
C14 C13 H13 120.1 . . ?
C12 C13 H13 120.1 . . ?
C15 C14 C13 120.2(2) . . ?
C15 C14 H14 119.9 . . ?
C13 C14 H14 119.9 . . ?
C16 C15 C14 120.33(19) . . ?
C16 C15 H15 119.8 . . ?
C14 C15 H15 119.8 . . ?
C15 C16 C17 120.2(2) . . ?
C15 C16 H16 119.9 . . ?
C17 C16 H16 119.9 . . ?
C12 C17 C16 119.7(2) . . ?
C12 C17 H17 120.1 . . ?
C16 C17 H17 120.1 . . ?
C23 N22 C27 118.22(17) . . ?
C23 N22 Cd1 123.24(13) . . ?
C27 N22 Cd1 118.54(12) . . ?
N22 C23 C24 123.01(19) . . ?
N22 C23 H23 118.5 . . ?
C24 C23 H23 118.5 . . ?
C25 C24 C23 118.47(19) . . ?
C25 C24 H24 120.8 . . ?
C23 C24 H24 120.8 . . ?
C26 C25 C24 119.09(19) . . ?
C26 C25 H25 120.5 . . ?
C24 C25 H25 120.5 . . ?
C25 C26 C27 118.92(19) . . ?
C25 C26 H26 120.5 . . ?
C27 C26 H26 120.5 . . ?
N22 C27 C26 122.29(18) . . ?
N22 C27 C28 116.76(16) . . ?
C26 C27 C28 120.92(18) . . ?
N29 C28 C27 118.87(17) . . ?
N29 C28 H28 120.6 . . ?
C27 C28 H28 120.6 . . ?
C28 N29 N30 118.26(16) . . ?
C28 N29 Cd1 117.67(13) . . ?
N30 N29 Cd1 122.53(11) . . ?
C31 N30 N29 116.72(15) . . ?
N30 C31 C32 118.75(16) . . ?
N30 C31 C11 123.06(16) . . ?
C32 C31 C11 118.18(15) . . ?
C33 C32 C37 119.28(17) . . ?
C33 C32 C31 121.05(16) . . ?
C37 C32 C31 119.66(16) . . ?
C34 C33 C32 120.10(18) . . ?
C34 C33 H33 120.0 . . ?
C32 C33 H33 120.0 . . ?
C33 C34 C35 120.21(19) . . ?
C33 C34 H34 119.9 . . ?
C35 C34 H34 119.9 . . ?
C36 C35 C34 120.09(18) . . ?
C36 C35 H35 120.0 . . ?
C34 C35 H35 120.0 . . ?
C35 C36 C37 119.95(18) . . ?
C35 C36 H36 120.0 . . ?
C37 C36 H36 120.0 . . ?
C36 C37 C32 120.36(17) . . ?
C36 C37 H37 119.8 . . ?
C32 C37 H37 119.8 . . ?
O43 N41 O42 113.41(19) . . ?
N41 O42 Cd1 101.9(3) . . ?
N41 O43 Cd1 93.7(2) . . ?
O43B N41B O44B 120.1(8) . . ?
O43B N41B O42B 120.0(8) . . ?
O44B N41B O42B 120.0(8) . . ?
N41B O42B Cd1 104(3) . . ?
N41B O43B Cd1 92(3) . . ?
O46 N45 O47 112.6(4) . . ?
N45 O46 Cd1 94.5(3) . . ?
N45 O47 Cd1 103.6(5) . . ?
O48B N45B O46B 120.9(7) . . ?
O48B N45B O47B 120.2(7) . . ?
O46B N45B O47B 118.8(7) . . ?
N45B O46B Cd1 88.5(9) . . ?
N45B O47B Cd1 97.4(11) . . ?
C52 O51 H51 109.5 . . ?
O51 C52 H52A 109.5 . . ?
O51 C52 H52B 109.5 . . ?
H52A C52 H52B 109.5 . . ?
O51 C52 H52C 109.5 . . ?
H52A C52 H52C 109.5 . . ?
H52B C52 H52C 109.5 . . ?
C54 O53 H53 109.5 . . ?
O53 C54 H54A 109.5 . . ?
O53 C54 H54B 109.5 . . ?
H54A C54 H54B 109.5 . . ?
O53 C54 H54C 109.5 . . ?
H54A C54 H54C 109.5 . . ?
H54B C54 H54C 109.5 . . ?
C54B O53B H53B 109.5 . . ?
O53B C54B H54D 109.5 . . ?
O53B C54B H54E 109.5 . . ?
H54D C54B H54E 109.5 . . ?
O53B C54B H54F 109.5 . . ?
H54D C54B H54F 109.5 . . ?
H54E C54B H54F 109.5 . . ?

loop_
_geom_bond_atom_site_label_1
_geom_bond_atom_site_label_2
_geom_bond_distance
_geom_bond_site_symmetry_2
_geom_bond_publ_flag
Cd1 O47B 2.27(2) . ?
Cd1 O42 2.364(6) . ?
Cd1 N2 2.3683(16) . ?
Cd1 N22 2.3835(16) . ?
Cd1 O42B 2.42(7) . ?
Cd1 O47 2.419(8) . ?
Cd1 N29 2.4484(19) . ?
Cd1 O46B 2.47(2) . ?
Cd1 N9 2.4719(16) . ?
Cd1 O43 2.553(4) . ?
Cd1 O43B 2.62(6) . ?
Cd1 O46 2.621(7) . ?
N2 C3 1.336(2) . ?
N2 C7 1.348(2) . ?
C3 C4 1.393(3) . ?
C3 H3 0.9500 . ?
C4 C5 1.375(3) . ?
C4 H4 0.9500 . ?
C5 C6 1.391(3) . ?
C5 H5 0.9500 . ?
C6 C7 1.388(3) . ?
C6 H6 0.9500 . ?
C7 C8 1.471(3) . ?
C8 N9 1.279(2) . ?
C8 H8 0.9500 . ?
N9 N10 1.390(2) . ?
N10 C11 1.287(2) . ?
C11 C12 1.480(2) . ?
C11 C31 1.506(2) . ?
C12 C13 1.394(3) . ?
C12 C17 1.397(3) . ?
C13 C14 1.394(3) . ?
C13 H13 0.9500 . ?
C14 C15 1.382(3) . ?
C14 H14 0.9500 . ?
C15 C16 1.379(4) . ?
C15 H15 0.9500 . ?
C16 C17 1.397(3) . ?
C16 H16 0.9500 . ?
C17 H17 0.9500 . ?
N22 C23 1.335(2) . ?
N22 C27 1.348(2) . ?
C23 C24 1.392(3) . ?
C23 H23 0.9500 . ?
C24 C25 1.386(3) . ?
C24 H24 0.9500 . ?
C25 C26 1.385(3) . ?
C25 H25 0.9500 . ?
C26 C27 1.391(3) . ?
C26 H26 0.9500 . ?
C27 C28 1.471(3) . ?
C28 N29 1.276(2) . ?
C28 H28 0.9500 . ?
N29 N30 1.387(2) . ?
N30 C31 1.288(2) . ?
C31 C32 1.478(2) . ?
C32 C33 1.398(3) . ?
C32 C37 1.399(2) . ?
C33 C34 1.387(3) . ?
C33 H33 0.9500 . ?
C34 C35 1.393(3) . ?
C34 H34 0.9500 . ?
C35 C36 1.386(3) . ?
C35 H35 0.9500 . ?
C36 C37 1.390(3) . ?
C36 H36 0.9500 . ?
C37 H37 0.9500 . ?
N41 O43 1.253(3) . ?
N41 O42 1.288(3) . ?
N41B O43B 1.10(4) . ?
N41B O44B 1.10(3) . ?
N41B O42B 1.10(4) . ?
N45 O46 1.253(4) . ?
N45 O47 1.281(4) . ?
N45B O48B 1.253(7) . ?
N45B O46B 1.256(7) . ?
N45B O47B 1.264(7) . ?
O51 C52 1.418(3) . ?
O51 H51 0.8400 . ?
C52 H52A 0.9800 . ?
C52 H52B 0.9800 . ?
C52 H52C 0.9800 . ?
O53 C54 1.395(4) . ?
O53 H53 0.8400 . ?
C54 H54A 0.9800 . ?
C54 H54B 0.9800 . ?
C54 H54C 0.9800 . ?
O53B C54B 1.404(9) . ?
O53B H53B 0.8400 . ?
C54B H54D 0.9800 . ?
C54B H54E 0.9800 . ?
C54B H54F 0.9800 . ?

loop_
_geom_torsion_atom_site_label_1
_geom_torsion_atom_site_label_2
_geom_torsion_atom_site_label_3
_geom_torsion_atom_site_label_4
_geom_torsion
_geom_torsion_site_symmetry_1
_geom_torsion_site_symmetry_2
_geom_torsion_site_symmetry_3
_geom_torsion_site_symmetry_4
_geom_torsion_publ_flag
C7 N2 C3 C4 1.4(3) . . . . ?
Cd1 N2 C3 C4 177.03(15) . . . . ?
N2 C3 C4 C5 -2.2(3) . . . . ?
C3 C4 C5 C6 0.6(3) . . . . ?
C4 C5 C6 C7 1.6(3) . . . . ?
C3 N2 C7 C6 1.0(3) . . . . ?
Cd1 N2 C7 C6 -174.89(14) . . . . ?
C3 N2 C7 C8 -179.01(17) . . . . ?
Cd1 N2 C7 C8 5.1(2) . . . . ?
C5 C6 C7 N2 -2.4(3) . . . . ?
C5 C6 C7 C8 177.55(18) . . . . ?
N2 C7 C8 N9 6.9(3) . . . . ?
C6 C7 C8 N9 -173.05(18) . . . . ?
C7 C8 N9 N10 -173.87(15) . . . . ?
C7 C8 N9 Cd1 -14.7(2) . . . . ?
C8 N9 N10 C11 -121.38(19) . . . . ?
Cd1 N9 N10 C11 80.83(18) . . . . ?
N9 N10 C11 C12 -174.58(15) . . . . ?
N9 N10 C11 C31 6.4(3) . . . . ?
N10 C11 C12 C13 -14.0(3) . . . . ?
C31 C11 C12 C13 165.06(17) . . . . ?
N10 C11 C12 C17 164.05(18) . . . . ?
C31 C11 C12 C17 -16.9(3) . . . . ?
C17 C12 C13 C14 -1.6(3) . . . . ?
C11 C12 C13 C14 176.42(17) . . . . ?
C12 C13 C14 C15 0.6(3) . . . . ?
C13 C14 C15 C16 0.9(3) . . . . ?
C14 C15 C16 C17 -1.3(3) . . . . ?
C13 C12 C17 C16 1.2(3) . . . . ?
C11 C12 C17 C16 -176.83(19) . . . . ?
C15 C16 C17 C12 0.3(3) . . . . ?
C27 N22 C23 C24 0.1(3) . . . . ?
Cd1 N22 C23 C24 179.71(15) . . . . ?
N22 C23 C24 C25 -0.7(3) . . . . ?
C23 C24 C25 C26 0.7(3) . . . . ?
C24 C25 C26 C27 -0.2(3) . . . . ?
C23 N22 C27 C26 0.5(3) . . . . ?
Cd1 N22 C27 C26 -179.17(14) . . . . ?
C23 N22 C27 C28 178.71(16) . . . . ?
Cd1 N22 C27 C28 -0.9(2) . . . . ?
C25 C26 C27 N22 -0.4(3) . . . . ?
C25 C26 C27 C28 -178.57(18) . . . . ?
N22 C27 C28 N29 5.0(3) . . . . ?
C26 C27 C28 N29 -176.68(18) . . . . ?
C27 C28 N29 N30 -172.70(15) . . . . ?
C27 C28 N29 Cd1 -6.5(2) . . . . ?
C28 N29 N30 C31 -112.67(19) . . . . ?
Cd1 N29 N30 C31 81.81(18) . . . . ?
N29 N30 C31 C32 -176.21(15) . . . . ?
N29 N30 C31 C11 5.3(2) . . . . ?
N10 C11 C31 N30 -72.7(2) . . . . ?
C12 C11 C31 N30 108.3(2) . . . . ?
N10 C11 C31 C32 108.8(2) . . . . ?
C12 C11 C31 C32 -70.2(2) . . . . ?
N30 C31 C32 C33 -12.3(3) . . . . ?
C11 C31 C32 C33 166.29(16) . . . . ?
N30 C31 C32 C37 167.21(17) . . . . ?
C11 C31 C32 C37 -14.2(2) . . . . ?
C37 C32 C33 C34 -0.7(3) . . . . ?
C31 C32 C33 C34 178.79(17) . . . . ?
C32 C33 C34 C35 0.2(3) . . . . ?
C33 C34 C35 C36 0.5(3) . . . . ?
C34 C35 C36 C37 -0.7(3) . . . . ?
C35 C36 C37 C32 0.2(3) . . . . ?
C33 C32 C37 C36 0.5(3) . . . . ?
C31 C32 C37 C36 -178.99(16) . . . . ?
O43 N41 O42 Cd1 1.8(5) . . . . ?
O42 N41 O43 Cd1 -1.7(4) . . . . ?
O43B N41B O42B Cd1 4(6) . . . . ?
O44B N41B O42B Cd1 -176(6) . . . . ?
O44B N41B O43B Cd1 176(5) . . . . ?
O42B N41B O43B Cd1 -4(5) . . . . ?
O47 N45 O46 Cd1 2.9(4) . . . . ?
O46 N45 O47 Cd1 -3.3(5) . . . . ?
O48B N45B O46B Cd1 170.5(11) . . . . ?
O47B N45B O46B Cd1 -9.4(11) . . . . ?
O48B N45B O47B Cd1 -169.6(12) . . . . ?
O46B N45B O47B Cd1 10.3(12) . . . . ?
